data_7222123
loop_
_publ_author_name
'Feng, Xun'
'Li, Rongfang'
'Wang, Liya'
'Ng, Seik Weng'
'Qin, Guozhan'
'Ma, Lufang'

_publ_section_title
;
 A series of homonuclear lanthanide coordination polymers based on a
 fluorescent conjugated ligand: syntheses, luminescence and sensor for
 pollutant chromate anion
;
_journal_issue 41
_journal_name_full CrystEngComm
_journal_page_first 7878
_journal_paper_doi 10.1039/C5CE01454A
_journal_volume 17
_journal_year 2015
_chemical_formula_moiety 'Sm (H2 O) (C17 H10 N O8), 1.5H2 O'
_chemical_formula_sum 'C21 H15 N O10.5 Sm'
_chemical_formula_weight 599.69
_chemical_name_systematic
; 
 ? 
;
_space_group_IT_number 2
_symmetry_cell_setting triclinic
_symmetry_space_group_name_Hall '-P 1'
_symmetry_space_group_name_H-M 'P -1'
_atom_sites_solution_hydrogens geom
_atom_sites_solution_primary direct
_atom_sites_solution_secondary difmap
_audit_creation_method SHELXL-97
_audit_update_record
;
2015-07-13 deposited with the CCDC.
2015-09-11 downloaded from the CCDC.
;
_cell_angle_alpha 64.0602(9)
_cell_angle_beta 80.8746(9)
_cell_angle_gamma 82.0709(8)
_cell_formula_units_Z 2
_cell_length_a 9.4281(6)
_cell_length_b 10.5623(7)
_cell_length_c 11.1893(7)
_cell_measurement_temperature 293(2)
_cell_volume 986.36(11)
_computing_structure_refinement 'SHELXL-97 (Sheldrick, 1997)'
_computing_structure_solution 'SHELXS-97 (Sheldrick, 1990)'
_diffrn_ambient_temperature 293(2)
_diffrn_measured_fraction_theta_full 0.966
_diffrn_measured_fraction_theta_max 0.966
_diffrn_radiation_monochromator graphite
_diffrn_radiation_source 'fine-focus sealed tube'
_diffrn_radiation_type MoK\a
_diffrn_radiation_wavelength 0.71073
_diffrn_reflns_av_R_equivalents 0.0134
_diffrn_reflns_av_sigmaI/netI 0.0277
_diffrn_reflns_limit_h_max 10
_diffrn_reflns_limit_h_min -12
_diffrn_reflns_limit_k_max 13
_diffrn_reflns_limit_k_min -13
_diffrn_reflns_limit_l_max 14
_diffrn_reflns_limit_l_min -11
_diffrn_reflns_number 6073
_diffrn_reflns_theta_full 27.50
_diffrn_reflns_theta_max 27.50
_diffrn_reflns_theta_min 2.15
_exptl_absorpt_coefficient_mu 3.044
_exptl_absorpt_correction_T_max 0.6257
_exptl_absorpt_correction_T_min 0.5050
_exptl_absorpt_correction_type multi-scan
_exptl_absorpt_process_details sadabs
_exptl_crystal_colour colorless
_exptl_crystal_density_diffrn 2.019
_exptl_crystal_density_method 'not measured'
_exptl_crystal_description block
_exptl_crystal_F_000 588
_exptl_crystal_size_max 0.26
_exptl_crystal_size_mid 0.24
_exptl_crystal_size_min 0.17
_refine_diff_density_max 1.135
_refine_diff_density_min -1.094
_refine_diff_density_rms 0.097
_refine_ls_extinction_method none
_refine_ls_goodness_of_fit_ref 1.042
_refine_ls_hydrogen_treatment mixed
_refine_ls_matrix_type full
_refine_ls_number_parameters 318
_refine_ls_number_reflns 4374
_refine_ls_number_restraints 15
_refine_ls_restrained_S_all 1.044
_refine_ls_R_factor_all 0.0267
_refine_ls_R_factor_gt 0.0240
_refine_ls_shift/su_max 0.001
_refine_ls_shift/su_mean 0.001
_refine_ls_structure_factor_coef Fsqd
_refine_ls_weighting_details 'calc w=1/[\s^2^(Fo^2^)+(0.0328P)^2^+0.8158P] where P=(Fo^2^+2Fc^2^)/3'
_refine_ls_weighting_scheme calc
_refine_ls_wR_factor_gt 0.0589
_refine_ls_wR_factor_ref 0.0605
_reflns_number_gt 4070
_reflns_number_total 4374
_reflns_threshold_expression >2sigma(I)
_cod_data_source_file c5ce01454a2.cif
_cod_data_source_block sm
_cod_depositor_comments 'Adding full bibliography for 7222120--7222125.cif.'
_cod_database_code 7222123

loop_
_symmetry_equiv_pos_as_xyz
'x, y, z'
'-x, -y, -z'

loop_
_atom_site_label
_atom_site_type_symbol
_atom_site_fract_x
_atom_site_fract_y
_atom_site_fract_z
_atom_site_U_iso_or_equiv
_atom_site_adp_type
_atom_site_occupancy
_atom_site_symmetry_multiplicity
_atom_site_calc_flag
_atom_site_refinement_flags
_atom_site_disorder_assembly
_atom_site_disorder_group
Sm1 Sm 0.668481(15) 0.098948(15) 0.506428(15) 0.02004(6) Uani 1 1 d . . .
O1 O 0.4868(3) 0.0869(3) 0.3431(2) 0.0344(5) Uani 1 1 d . . .
O2 O 0.6955(3) 0.1746(3) 0.2558(3) 0.0506(7) Uani 1 1 d . . .
O3 O 0.6846(3) 0.1334(3) -0.3048(3) 0.0459(7) Uani 1 1 d . . .
O4 O 0.8185(3) 0.0061(3) -0.1412(3) 0.0563(8) Uani 1 1 d . . .
O5 O -0.1115(2) 0.2501(2) 0.4094(3) 0.0326(5) Uani 1 1 d . . .
O6 O -0.3288(3) 0.3582(3) 0.3893(3) 0.0418(6) Uani 1 1 d . . .
O7 O -0.4355(2) 0.7859(2) 0.4593(3) 0.0337(5) Uani 1 1 d . . .
O8 O -0.2543(2) 0.9040(3) 0.4539(3) 0.0359(6) Uani 1 1 d . . .
O1w O 0.8770(3) -0.0483(3) 0.6255(3) 0.0408(6) Uani 1 1 d D . .
H11 H 0.895(5) -0.046(5) 0.696(3) 0.073(17) Uiso 1 1 d D . .
H12 H 0.935(4) -0.110(4) 0.612(5) 0.077(17) Uiso 1 1 d D . .
O2w O -0.0380(7) 0.2323(8) 0.0513(7) 0.0654(13) Uani 0.50 1 d PU A 1
H21 H -0.1096 0.2180 0.1096 0.098 Uiso 0.50 1 d PR A 1
H22 H -0.0057 0.1569 0.0453 0.098 Uiso 0.50 1 d PR A 1
O2w' O -0.1439(7) 0.3650(7) 0.0797(7) 0.0654(13) Uani 0.50 1 d P B 2
H23 H -0.1941 0.3029 0.1398 0.098 Uiso 0.50 1 d PR B 2
H24 H -0.1127 0.3412 0.0172 0.098 Uiso 0.50 1 d PR B 2
O3w' O 0.0107(9) 0.1818(9) -0.0293(7) 0.079(2) Uani 0.50 1 d PU C 2
H31 H 0.0655 0.1230 0.0252 0.118 Uiso 0.50 1 d PR C 2
H32 H -0.0480 0.1395 -0.0453 0.118 Uiso 0.50 1 d PR C 2
N1 N 0.1797(3) 0.3373(3) 0.1179(3) 0.0335(7) Uani 0.50 1 d P D 1
H1 H 0.1512 0.2980 0.0717 0.040 Uiso 0.50 1 calc PR D 1
C1' C 0.1797(3) 0.3373(3) 0.1179(3) 0.0335(7) Uani 0.50 1 d P D 2
H1' H 0.1496 0.2958 0.0691 0.040 Uiso 0.50 1 calc PR D 2
C1 C 0.5777(4) 0.1429(3) 0.2436(3) 0.0295(7) Uani 1 1 d . . .
C2 C 0.5457(3) 0.1769(3) 0.1043(3) 0.0247(6) Uani 1 1 d . . .
C3 C 0.6392(3) 0.1195(3) 0.0284(3) 0.0249(6) Uani 1 1 d . . .
H3 H 0.7193 0.0608 0.0643 0.030 Uiso 1 1 calc R . .
C4 C 0.6139(3) 0.1494(3) -0.1013(3) 0.0257(6) Uani 1 1 d . . .
C5 C 0.4946(4) 0.2377(4) -0.1546(4) 0.0371(8) Uani 1 1 d . . .
H5 H 0.4770 0.2578 -0.2408 0.045 Uiso 1 1 calc R . .
C6 C 0.4023(4) 0.2956(4) -0.0798(4) 0.0407(9) Uani 1 1 d . . .
H6 H 0.3233 0.3556 -0.1167 0.049 Uiso 1 1 calc R . .
C7 C 0.4254(4) 0.2654(4) 0.0503(3) 0.0299(7) Uani 1 1 d . D .
C8 C 0.7132(3) 0.0893(4) -0.1869(3) 0.0302(7) Uani 1 1 d . . .
C9 C 0.3239(4) 0.3332(4) 0.1251(3) 0.0303(7) Uani 1 1 d . . .
C10 C 0.3638(4) 0.3954(4) 0.1998(4) 0.0320(7) Uani 1 1 d . D .
H10 H 0.4608 0.3956 0.2065 0.038 Uiso 1 1 calc R . .
C11 C 0.2606(4) 0.4570(4) 0.2641(4) 0.0331(7) Uani 1 1 d . . .
H11A H 0.2891 0.4973 0.3148 0.040 Uiso 1 1 calc R D .
C12 C 0.1152(4) 0.4600(3) 0.2546(4) 0.0311(7) Uani 1 1 d . D .
C13 C 0.0808(3) 0.3995(3) 0.1790(3) 0.0324(7) Uani 0.50 1 d P D 1
H13 H -0.0158 0.4014 0.1694 0.039 Uiso 0.50 1 calc PR D 1
N13' N 0.0808(3) 0.3995(3) 0.1790(3) 0.0324(7) Uani 0.50 1 d P D 2
H13' H -0.0106 0.4013 0.1699 0.039 Uiso 0.50 1 calc PR D 2
C14 C 0.0024(3) 0.5367(3) 0.3122(4) 0.0305(7) Uani 1 1 d . . .
C15 C 0.0410(4) 0.6587(4) 0.3121(5) 0.0474(11) Uani 1 1 d . D .
H15 H 0.1356 0.6830 0.2832 0.057 Uiso 1 1 calc R . .
C16 C -0.0572(4) 0.7460(4) 0.3540(4) 0.0422(9) Uani 1 1 d . . .
H16 H -0.0280 0.8268 0.3536 0.051 Uiso 1 1 calc R D .
C17 C -0.1976(3) 0.7125(3) 0.3959(3) 0.0264(6) Uani 1 1 d . D .
C18 C -0.2379(3) 0.5892(3) 0.3987(3) 0.0249(6) Uani 1 1 d . . .
H18 H -0.3331 0.5666 0.4271 0.030 Uiso 1 1 calc R D .
C19 C -0.1401(3) 0.4988(3) 0.3603(3) 0.0235(6) Uani 1 1 d . D .
C20 C -0.1955(3) 0.3601(3) 0.3859(3) 0.0262(6) Uani 1 1 d . . .
C21 C -0.3052(3) 0.8085(3) 0.4398(3) 0.0255(6) Uani 1 1 d . . .

loop_
_atom_site_aniso_label
_atom_site_aniso_U_11
_atom_site_aniso_U_22
_atom_site_aniso_U_33
_atom_site_aniso_U_23
_atom_site_aniso_U_13
_atom_site_aniso_U_12
Sm1 0.02043(9) 0.02206(9) 0.02268(9) -0.01533(6) -0.00150(6) 0.00148(5)
O1 0.0379(13) 0.0341(13) 0.0237(12) -0.0109(10) 0.0056(10) 0.0058(10)
O2 0.0663(19) 0.0596(18) 0.0334(14) -0.0183(13) -0.0080(13) -0.0305(15)
O3 0.0465(15) 0.072(2) 0.0330(14) -0.0373(14) -0.0075(12) 0.0080(14)
O4 0.0528(17) 0.074(2) 0.0397(16) -0.0314(16) -0.0061(13) 0.0294(15)
O5 0.0299(12) 0.0228(11) 0.0469(15) -0.0172(11) -0.0062(10) 0.0026(9)
O6 0.0251(12) 0.0310(13) 0.0704(19) -0.0250(13) 0.0009(12) -0.0012(10)
O7 0.0211(11) 0.0345(13) 0.0532(16) -0.0285(12) 0.0018(10) 0.0010(9)
O8 0.0282(12) 0.0363(13) 0.0584(17) -0.0363(13) -0.0015(11) 0.0022(10)
O1w 0.0417(15) 0.0458(16) 0.0403(15) -0.0257(13) -0.0142(12) 0.0160(12)
O2w 0.060(3) 0.074(3) 0.058(3) -0.018(2) -0.007(2) -0.025(2)
O2w' 0.060(3) 0.074(3) 0.058(3) -0.018(2) -0.007(2) -0.025(2)
O3w' 0.087(5) 0.096(5) 0.057(4) -0.038(4) -0.031(4) 0.027(4)
N1 0.0333(16) 0.0347(17) 0.0383(18) -0.0241(15) 0.0009(13) 0.0032(13)
C1' 0.0333(16) 0.0347(17) 0.0383(18) -0.0241(15) 0.0009(13) 0.0032(13)
C1 0.0432(19) 0.0255(16) 0.0241(16) -0.0164(13) -0.0007(14) 0.0001(13)
C2 0.0298(16) 0.0262(15) 0.0216(15) -0.0144(13) 0.0018(12) -0.0044(12)
C3 0.0230(14) 0.0317(16) 0.0245(15) -0.0175(13) -0.0010(12) 0.0010(12)
C4 0.0259(15) 0.0309(16) 0.0247(15) -0.0170(13) 0.0009(12) -0.0025(12)
C5 0.0380(19) 0.051(2) 0.0270(17) -0.0233(17) -0.0065(14) 0.0102(16)
C6 0.040(2) 0.053(2) 0.0310(19) -0.0234(17) -0.0082(15) 0.0153(17)
C7 0.0305(17) 0.0337(17) 0.0296(17) -0.0206(15) 0.0017(13) 0.0034(13)
C8 0.0265(16) 0.0421(19) 0.0301(17) -0.0246(15) 0.0028(13) -0.0033(14)
C9 0.0308(17) 0.0309(17) 0.0312(17) -0.0185(14) 0.0030(13) 0.0027(13)
C10 0.0274(16) 0.0331(18) 0.0373(19) -0.0198(15) 0.0030(14) 0.0013(13)
C11 0.0329(17) 0.0306(17) 0.041(2) -0.0230(16) 0.0035(14) -0.0011(13)
C12 0.0306(17) 0.0269(16) 0.0391(19) -0.0207(15) 0.0072(14) -0.0027(13)
C13 0.0264(15) 0.0344(16) 0.0423(18) -0.0251(15) 0.0045(13) -0.0002(12)
N13' 0.0264(15) 0.0344(16) 0.0423(18) -0.0251(15) 0.0045(13) -0.0002(12)
C14 0.0241(15) 0.0294(17) 0.043(2) -0.0240(15) 0.0052(14) 0.0000(12)
C15 0.0255(18) 0.044(2) 0.087(3) -0.046(2) 0.0137(19) -0.0081(15)
C16 0.0305(18) 0.036(2) 0.072(3) -0.037(2) 0.0070(17) -0.0059(15)
C17 0.0258(15) 0.0262(16) 0.0327(17) -0.0192(14) -0.0013(13) 0.0017(12)
C18 0.0204(14) 0.0255(15) 0.0308(16) -0.0156(13) 0.0008(12) 0.0005(11)
C19 0.0256(15) 0.0199(14) 0.0283(16) -0.0145(12) -0.0011(12) 0.0005(11)
C20 0.0315(16) 0.0228(15) 0.0268(16) -0.0143(13) 0.0010(13) -0.0018(12)
C21 0.0258(15) 0.0239(15) 0.0314(17) -0.0177(13) -0.0027(13) 0.0034(12)

loop_
_atom_type_symbol
_atom_type_description
_atom_type_scat_dispersion_real
_atom_type_scat_dispersion_imag
_atom_type_scat_source
C C 0.0033 0.0016 'International Tables Vol C Tables 4.2.6.8 and 6.1.1.4'
H H 0.0000 0.0000 'International Tables Vol C Tables 4.2.6.8 and 6.1.1.4'
N N 0.0061 0.0033 'International Tables Vol C Tables 4.2.6.8 and 6.1.1.4'
O O 0.0106 0.0060 'International Tables Vol C Tables 4.2.6.8 and 6.1.1.4'
Sm Sm -0.1638 3.4418 'International Tables Vol C Tables 4.2.6.8 and 6.1.1.4'

loop_
_geom_angle_atom_site_label_1
_geom_angle_atom_site_label_2
_geom_angle_atom_site_label_3
_geom_angle
_geom_angle_site_symmetry_1
_geom_angle_site_symmetry_3
O3 Sm1 O8 131.50(10) 1_556 1_645
O3 Sm1 O7 76.70(9) 1_556 2_566
O8 Sm1 O7 134.09(8) 1_645 2_566
O3 Sm1 O1 84.83(10) 1_556 2_656
O8 Sm1 O1 74.74(8) 1_645 2_656
O7 Sm1 O1 73.12(8) 2_566 2_656
O3 Sm1 O6 84.09(10) 1_556 1_655
O8 Sm1 O6 136.70(9) 1_645 1_655
O7 Sm1 O6 68.72(8) 2_566 1_655
O1 Sm1 O6 141.75(8) 2_656 1_655
O3 Sm1 O1w 69.03(9) 1_556 .
O8 Sm1 O1w 67.08(9) 1_645 .
O7 Sm1 O1w 142.52(9) 2_566 .
O1 Sm1 O1w 88.81(9) 2_656 .
O6 Sm1 O1w 120.57(9) 1_655 .
O3 Sm1 O2 152.97(10) 1_556 .
O8 Sm1 O2 68.86(10) 1_645 .
O7 Sm1 O2 101.54(10) 2_566 .
O1 Sm1 O2 120.90(8) 2_656 .
O6 Sm1 O2 70.52(10) 1_655 .
O1w Sm1 O2 115.86(10) . .
O3 Sm1 O5 83.22(9) 1_556 1_655
O8 Sm1 O5 102.39(8) 1_645 1_655
O7 Sm1 O5 118.29(7) 2_566 1_655
O1 Sm1 O5 160.78(8) 2_656 1_655
O6 Sm1 O5 51.42(7) 1_655 1_655
O1w Sm1 O5 72.87(9) . 1_655
O2 Sm1 O5 73.85(8) . 1_655
O3 Sm1 O1 145.78(8) 1_556 .
O8 Sm1 O1 70.34(8) 1_645 .
O7 Sm1 O1 70.72(7) 2_566 .
O1 Sm1 O1 76.09(8) 2_656 .
O6 Sm1 O1 93.50(8) 1_655 .
O1w Sm1 O1 137.21(8) . .
O2 Sm1 O1 48.70(8) . .
O5 Sm1 O1 121.39(7) 1_655 .
C1 O1 Sm1 154.1(2) . 2_656
C1 O1 Sm1 89.6(2) . .
Sm1 O1 Sm1 103.91(8) 2_656 .
C1 O2 Sm1 100.0(2) . .
C8 O3 Sm1 151.6(3) . 1_554
C20 O5 Sm1 89.50(18) . 1_455
C20 O6 Sm1 95.44(19) . 1_455
C21 O7 Sm1 139.0(2) . 2_566
C21 O8 Sm1 140.2(2) . 1_465
Sm1 O1w H11 121(3) . .
Sm1 O1w H12 131(3) . .
H11 O1w H12 108.1(17) . .
H21 O2w H22 110.3 . .
H21 O2w H24 73.8 . .
H22 O2w H24 152.2 . .
H21 O2w' H23 59.2 . .
H21 O2w' H24 60.5 . .
H23 O2w' H24 110.3 . .
H22 O3w' H31 57.1 . .
H22 O3w' H32 101.7 . .
H31 O3w' H32 109.9 . .
C13 N1 C9 121.9(3) . .
C13 N1 H1 119.1 . .
C9 N1 H1 119.1 . .
O2 C1 O1 121.7(3) . .
O2 C1 C2 117.7(3) . .
O1 C1 C2 120.6(3) . .
C3 C2 C7 119.7(3) . .
C3 C2 C1 118.8(3) . .
C7 C2 C1 121.5(3) . .
C2 C3 C4 120.5(3) . .
C2 C3 H3 119.7 . .
C4 C3 H3 119.7 . .
C5 C4 C3 119.5(3) . .
C5 C4 C8 118.4(3) . .
C3 C4 C8 122.0(3) . .
C6 C5 C4 120.1(3) . .
C6 C5 H5 120.0 . .
C4 C5 H5 120.0 . .
C5 C6 C7 121.0(3) . .
C5 C6 H6 119.5 . .
C7 C6 H6 119.5 . .
C6 C7 C2 119.2(3) . .
C6 C7 C9 118.6(3) . .
C2 C7 C9 122.2(3) . .
O4 C8 O3 124.1(3) . .
O4 C8 C4 120.4(3) . .
O3 C8 C4 115.5(3) . .
N1 C9 C10 117.1(3) . .
N1 C9 C7 117.8(3) . .
C10 C9 C7 125.1(3) . .
C11 C10 C9 120.4(3) . .
C11 C10 H10 119.8 . .
C9 C10 H10 119.8 . .
C10 C11 C12 121.2(3) . .
C10 C11 H11A 119.4 . .
C12 C11 H11A 119.4 . .
C13 C12 C11 116.6(3) . .
C13 C12 C14 120.7(3) . .
C11 C12 C14 122.5(3) . .
N1 C13 C12 122.9(3) . .
N1 C13 H13 118.6 . .
C12 C13 H13 118.6 . .
C15 C14 C19 118.5(3) . .
C15 C14 C12 116.2(3) . .
C19 C14 C12 125.3(3) . .
C14 C15 C16 122.1(3) . .
C14 C15 H15 119.0 . .
C16 C15 H15 119.0 . .
C17 C16 C15 119.7(3) . .
C17 C16 H16 120.2 . .
C15 C16 H16 120.2 . .
C16 C17 C18 119.1(3) . .
C16 C17 C21 119.7(3) . .
C18 C17 C21 121.2(3) . .
C17 C18 C19 122.0(3) . .
C17 C18 H18 119.0 . .
C19 C18 H18 119.0 . .
C18 C19 C14 118.6(3) . .
C18 C19 C20 115.5(3) . .
C14 C19 C20 125.6(3) . .
O6 C20 O5 121.7(3) . .
O6 C20 C19 117.1(3) . .
O5 C20 C19 121.1(3) . .
O6 C20 Sm1 58.79(17) . 1_455
O5 C20 Sm1 64.45(17) . 1_455
C19 C20 Sm1 163.6(2) . 1_455
O7 C21 O8 125.8(3) . .
O7 C21 C17 118.0(3) . .
O8 C21 C17 116.2(3) . .

loop_
_geom_bond_atom_site_label_1
_geom_bond_atom_site_label_2
_geom_bond_distance
_geom_bond_site_symmetry_2
Sm1 O1 2.748(3) .
Sm1 O1 2.439(2) 2_656
Sm1 O2 2.537(3) .
Sm1 O5 2.591(2) 1_655
Sm1 O6 2.467(2) 1_655
Sm1 O7 2.420(2) 2_566
Sm1 O3 2.326(2) 1_556
Sm1 O8 2.372(2) 1_645
Sm1 O1w 2.497(2) .
O1 C1 1.259(4) .
O1 Sm1 2.439(2) 2_656
O2 C1 1.246(4) .
O3 C8 1.254(4) .
O3 Sm1 2.326(2) 1_554
O4 C8 1.244(4) .
O5 C20 1.262(4) .
O5 Sm1 2.591(2) 1_455
O6 C20 1.254(4) .
O6 Sm1 2.467(2) 1_455
O7 C21 1.251(4) .
O7 Sm1 2.420(2) 2_566
O8 C21 1.253(4) .
O8 Sm1 2.372(2) 1_465
O1w H11 0.844(10) .
O1w H12 0.844(10) .
O2w H21 0.8400 .
O2w H22 0.8401 .
O2w H24 1.2003 .
O2w' H21 1.4379 .
O2w' H23 0.8400 .
O2w' H24 0.8400 .
O3w' H22 0.7542 .
O3w' H31 0.8401 .
O3w' H32 0.8399 .
N1 C13 1.338(4) .
N1 C9 1.368(4) .
N1 H1 0.8800 .
C1 C2 1.510(4) .
C2 C3 1.390(4) .
C2 C7 1.398(5) .
C3 C4 1.397(4) .
C3 H3 0.9300 .
C4 C5 1.388(5) .
C4 C8 1.510(4) .
C5 C6 1.379(5) .
C5 H5 0.9300 .
C6 C7 1.395(5) .
C6 H6 0.9300 .
C7 C9 1.487(4) .
C9 C10 1.386(5) .
C10 C11 1.379(4) .
C10 H10 0.9300 .
C11 C12 1.387(5) .
C11 H11A 0.9300 .
C12 C13 1.358(4) .
C12 C14 1.485(4) .
C13 H13 0.9300 .
C14 C15 1.386(5) .
C14 C19 1.409(4) .
C15 C16 1.390(5) .
C15 H15 0.9300 .
C16 C17 1.373(5) .
C16 H16 0.9300 .
C17 C18 1.392(4) .
C17 C21 1.514(4) .
C18 C19 1.392(4) .
C18 H18 0.9300 .
C19 C20 1.515(4) .
C20 Sm1 2.872(3) 1_455

loop_
_geom_hbond_atom_site_label_D
_geom_hbond_atom_site_label_H
_geom_hbond_atom_site_label_A
_geom_hbond_distance_DH
_geom_hbond_distance_HA
_geom_hbond_distance_DA
_geom_hbond_angle_DHA
_geom_hbond_site_symmetry_A
O1w H11 O4 0.844(10) 2.12(2) 2.867(4) 147(4) 1_556
O1w H12 O5 0.844(10) 2.124(15) 2.956(3) 168(4) 2_656
N1 H1 O2w 0.88 2.08 2.800(7) 138.3 .
N13' H13' O2w' 0.88 1.90 2.678(7) 146.0 .

loop_
_geom_torsion_atom_site_label_1
_geom_torsion_atom_site_label_2
_geom_torsion_atom_site_label_3
_geom_torsion_atom_site_label_4
_geom_torsion
_geom_torsion_site_symmetry_1
_geom_torsion_site_symmetry_4
O3 Sm1 O1 C1 144.2(2) 1_556 .
O8 Sm1 O1 C1 -79.24(19) 1_645 .
O7 Sm1 O1 C1 125.6(2) 2_566 .
O1 Sm1 O1 C1 -157.7(2) 2_656 .
O6 Sm1 O1 C1 59.56(19) 1_655 .
O1w Sm1 O1 C1 -85.1(2) . .
O2 Sm1 O1 C1 -0.54(19) . .
O5 Sm1 O1 C1 13.6(2) 1_655 .
O3 Sm1 O1 Sm1 -58.06(19) 1_556 2_656
O8 Sm1 O1 Sm1 78.50(9) 1_645 2_656
O7 Sm1 O1 Sm1 -76.69(9) 2_566 2_656
O1 Sm1 O1 Sm1 0.0 2_656 2_656
O6 Sm1 O1 Sm1 -142.70(9) 1_655 2_656
O1w Sm1 O1 Sm1 72.60(14) . 2_656
O2 Sm1 O1 Sm1 157.20(15) . 2_656
O5 Sm1 O1 Sm1 171.30(7) 1_655 2_656
O3 Sm1 O2 C1 -133.9(2) 1_556 .
O8 Sm1 O2 C1 82.5(2) 1_645 .
O7 Sm1 O2 C1 -50.5(2) 2_566 .
O1 Sm1 O2 C1 26.6(3) 2_656 .
O6 Sm1 O2 C1 -112.8(2) 1_655 .
O1w Sm1 O2 C1 131.8(2) . .
O5 Sm1 O2 C1 -166.9(2) 1_655 .
O1 Sm1 O2 C1 0.56(19) . .
Sm1 O2 C1 O1 -1.1(4) . .
Sm1 O2 C1 C2 177.6(2) . .
Sm1 O1 C1 O2 -121.5(5) 2_656 .
Sm1 O1 C1 O2 1.0(3) . .
Sm1 O1 C1 C2 59.8(6) 2_656 .
Sm1 O1 C1 C2 -177.6(3) . .
O2 C1 C2 C3 58.4(4) . .
O1 C1 C2 C3 -123.0(3) . .
O2 C1 C2 C7 -121.0(4) . .
O1 C1 C2 C7 57.7(4) . .
C7 C2 C3 C4 -0.1(5) . .
C1 C2 C3 C4 -179.5(3) . .
C2 C3 C4 C5 0.3(5) . .
C2 C3 C4 C8 179.9(3) . .
C3 C4 C5 C6 0.2(5) . .
C8 C4 C5 C6 -179.4(3) . .
C4 C5 C6 C7 -0.9(6) . .
C5 C6 C7 C2 1.0(6) . .
C5 C6 C7 C9 178.8(4) . .
C3 C2 C7 C6 -0.6(5) . .
C1 C2 C7 C6 178.8(3) . .
C3 C2 C7 C9 -178.2(3) . .
C1 C2 C7 C9 1.2(5) . .
Sm1 O3 C8 O4 40.3(7) 1_554 .
Sm1 O3 C8 C4 -142.5(4) 1_554 .
C5 C4 C8 O4 -177.6(4) . .
C3 C4 C8 O4 2.8(5) . .
C5 C4 C8 O3 5.1(5) . .
C3 C4 C8 O3 -174.5(3) . .
C13 N1 C9 C10 0.5(5) . .
C13 N1 C9 C7 -178.2(3) . .
C6 C7 C9 N1 43.8(5) . .
C2 C7 C9 N1 -138.6(3) . .
C6 C7 C9 C10 -134.8(4) . .
C2 C7 C9 C10 42.8(5) . .
N1 C9 C10 C11 0.6(5) . .
C7 C9 C10 C11 179.2(3) . .
C9 C10 C11 C12 -0.8(6) . .
C10 C11 C12 C13 0.0(5) . .
C10 C11 C12 C14 -174.3(3) . .
C9 N1 C13 C12 -1.4(6) . .
C11 C12 C13 N1 1.2(5) . .
C14 C12 C13 N1 175.5(3) . .
C13 C12 C14 C15 -141.1(4) . .
C11 C12 C14 C15 32.9(6) . .
C13 C12 C14 C19 35.8(5) . .
C11 C12 C14 C19 -150.2(4) . .
C19 C14 C15 C16 -2.0(7) . .
C12 C14 C15 C16 175.2(4) . .
C14 C15 C16 C17 -0.6(7) . .
C15 C16 C17 C18 1.6(6) . .
C15 C16 C17 C21 -179.2(4) . .
C16 C17 C18 C19 0.0(5) . .
C21 C17 C18 C19 -179.2(3) . .
C17 C18 C19 C14 -2.6(5) . .
C17 C18 C19 C20 172.4(3) . .
C15 C14 C19 C18 3.5(5) . .
C12 C14 C19 C18 -173.4(3) . .
C15 C14 C19 C20 -170.9(4) . .
C12 C14 C19 C20 12.2(6) . .
Sm1 O6 C20 O5 14.7(3) 1_455 .
Sm1 O6 C20 C19 -161.8(2) 1_455 .
Sm1 O5 C20 O6 -13.9(3) 1_455 .
Sm1 O5 C20 C19 162.5(3) 1_455 .
C18 C19 C20 O6 26.4(4) . .
C14 C19 C20 O6 -159.1(3) . .
C18 C19 C20 O5 -150.2(3) . .
C14 C19 C20 O5 24.3(5) . .
C18 C19 C20 Sm1 -44.7(9) . 1_455
C14 C19 C20 Sm1 129.8(7) . 1_455
Sm1 O7 C21 O8 12.6(6) 2_566 .
Sm1 O7 C21 C17 -167.8(2) 2_566 .
Sm1 O8 C21 O7 -3.7(6) 1_465 .
Sm1 O8 C21 C17 176.7(2) 1_465 .
C16 C17 C21 O7 170.2(4) . .
C18 C17 C21 O7 -10.6(5) . .
C16 C17 C21 O8 -10.2(5) . .
C18 C17 C21 O8 169.1(3) . .
